data_2235679
loop_
_publ_author_name
'Jin, Yue-Bao'
'Zhang, Ying'
'Chang, Yong-Kang'
'Lei, Ke-Wei'

_publ_section_title
;
 2-[(<i>E</i>)-(4-Fluorobenzylimino)methyl]-4-methylphenol
;
_journal_coeditor_code XU5548
_journal_issue 7
_journal_name_full 'Acta Crystallographica Section E'
_journal_page_first o2149
_journal_paper_doi 10.1107/S1600536812027018
_journal_volume 68
_journal_year 2012
_chemical_formula_iupac 'C15 H14 F N O'
_chemical_formula_moiety 'C15 H14 F N O'
_chemical_formula_sum 'C15 H14 F N O'
_chemical_formula_weight 243.28
_chemical_name_systematic
;
2-[(<i>E</i>)-(4-Fluorobenzylimino)methyl]-4-methylphenol
;
_space_group_IT_number 14
_symmetry_cell_setting monoclinic
_symmetry_space_group_name_Hall '-P 2ybc'
_symmetry_space_group_name_H-M 'P 1 21/c 1'
_atom_sites_solution_hydrogens geom
_atom_sites_solution_primary direct
_atom_sites_solution_secondary difmap
_audit_creation_method SHELXL-97
_cell_angle_alpha 90.00
_cell_angle_beta 104.142(6)
_cell_angle_gamma 90.00
_cell_formula_units_Z 4
_cell_length_a 15.0297(9)
_cell_length_b 6.1496(3)
_cell_length_c 14.3090(9)
_cell_measurement_reflns_used 2338
_cell_measurement_temperature 293(2)
_cell_measurement_theta_max 25.000
_cell_measurement_theta_min 0.966
_cell_volume 1282.45(13)
_computing_cell_refinement 'RAPID-AUTO (Rigaku, 1998)'
_computing_data_collection 'RAPID-AUTO (Rigaku, 1998)'
_computing_data_reduction 'CrystalStructure (Rigaku/MSC, 2004)'
_computing_molecular_graphics 'SHELXTL (Sheldrick, 2008)'
_computing_publication_material 'SHELXL97 (Sheldrick, 2008)'
_computing_structure_refinement 'SHELXL97 (Sheldrick, 2008)'
_computing_structure_solution 'SHELXS97 (Sheldrick, 2008)'
_diffrn_ambient_temperature 293(2)
_diffrn_measured_fraction_theta_full 1.000
_diffrn_measured_fraction_theta_max 1.000
_diffrn_measurement_device_type 'Rigaku R-AXIS RAPID'
_diffrn_measurement_method '\w scans'
_diffrn_radiation_monochromator graphite
_diffrn_radiation_source 'fine-focus sealed tube'
_diffrn_radiation_type MoK\a
_diffrn_radiation_wavelength 0.71073
_diffrn_reflns_av_R_equivalents 0.0298
_diffrn_reflns_av_sigmaI/netI 0.0308
_diffrn_reflns_limit_h_max 17
_diffrn_reflns_limit_h_min -17
_diffrn_reflns_limit_k_max 7
_diffrn_reflns_limit_k_min -7
_diffrn_reflns_limit_l_max 17
_diffrn_reflns_limit_l_min -16
_diffrn_reflns_number 9046
_diffrn_reflns_theta_full 25.00
_diffrn_reflns_theta_max 25.00
_diffrn_reflns_theta_min 2.80
_exptl_absorpt_coefficient_mu 0.089
_exptl_absorpt_correction_type none
_exptl_crystal_colour yellow
_exptl_crystal_density_diffrn 1.260
_exptl_crystal_density_method 'not measured'
_exptl_crystal_description block
_exptl_crystal_F_000 512.0
_exptl_crystal_size_max 0.382
_exptl_crystal_size_mid 0.211
_exptl_crystal_size_min 0.140
_refine_diff_density_max 0.146
_refine_diff_density_min -0.165
_refine_ls_extinction_method none
_refine_ls_goodness_of_fit_ref 1.095
_refine_ls_hydrogen_treatment constr
_refine_ls_matrix_type full
_refine_ls_number_parameters 164
_refine_ls_number_reflns 2265
_refine_ls_number_restraints 1
_refine_ls_restrained_S_all 1.096
_refine_ls_R_factor_all 0.0834
_refine_ls_R_factor_gt 0.0596
_refine_ls_shift/su_max 0.000
_refine_ls_shift/su_mean 0.000
_refine_ls_structure_factor_coef Fsqd
_refine_ls_weighting_details 'calc w=1/[\s^2^(Fo^2^)+(0.0477P)^2^+0.4777P] where P=(Fo^2^+2Fc^2^)/3'
_refine_ls_weighting_scheme calc
_refine_ls_wR_factor_gt 0.1361
_refine_ls_wR_factor_ref 0.1504
_reflns_number_gt 1552
_reflns_number_total 2265
_reflns_threshold_expression I>2sigma(I)
_cod_data_source_file xu5548.cif
_cod_data_source_block I
_cod_original_sg_symbol_H-M 'P 21/c'
_cod_database_code 2235679

loop_
_symmetry_equiv_pos_as_xyz
'x, y, z'
'-x, y+1/2, -z+1/2'
'-x, -y, -z'
'x, -y-1/2, z-1/2'

loop_
_atom_site_type_symbol
_atom_site_label
_atom_site_fract_x
_atom_site_fract_y
_atom_site_fract_z
_atom_site_U_iso_or_equiv
_atom_site_adp_type
_atom_site_calc_flag
_atom_site_refinement_flags
_atom_site_occupancy
_atom_site_symmetry_multiplicity
C C1 0.02053(15) 0.5287(4) 0.65069(15) 0.0460(6) Uani d . 1 1
O O1 0.10373(12) 0.2040(3) 0.63178(13) 0.0702(5) Uani d . 1 1
H H1 0.1454 0.2793 0.6633 0.105 Uiso calc R 1 1
C C7 0.10205(17) 0.6427(4) 0.70213(16) 0.0553(6) Uani d . 1 1
H H7A 0.0966 0.7852 0.7218 0.066 Uiso calc R 1 1
C C6 0.02389(17) 0.3154(4) 0.61582(16) 0.0515(6) Uani d . 1 1
C C5 -0.05629(19) 0.2196(4) 0.56346(18) 0.0606(7) Uani d . 1 1
H H5A -0.0550 0.0787 0.5402 0.073 Uiso calc R 1 1
C C3 -0.14383(18) 0.5419(4) 0.57872(17) 0.0587(7) Uani d . 1 1
C C2 -0.06444(16) 0.6353(4) 0.63143(16) 0.0533(6) Uani d . 1 1
H H2A -0.0671 0.7752 0.6553 0.064 Uiso calc R 1 1
N N1 0.18143(15) 0.5538(4) 0.72148(15) 0.0637(6) Uani d . 1 1
C C4 -0.13757(18) 0.3317(5) 0.54576(17) 0.0624(7) Uani d . 1 1
H H4A -0.1905 0.2642 0.5103 0.075 Uiso calc R 1 1
C C9 -0.23392(19) 0.6640(6) 0.5563(2) 0.0902(10) Uani d . 1 1
H H9A -0.2224 0.8168 0.5521 0.135 Uiso calc R 1 1
H H9B -0.2649 0.6388 0.6066 0.135 Uiso calc R 1 1
H H9C -0.2717 0.6140 0.4960 0.135 Uiso calc R 1 1
C C10 0.32939(16) 0.7009(5) 0.71083(18) 0.0594(7) Uani d D 1 1
C C8 0.25963(19) 0.6878(6) 0.7706(2) 0.0798(9) Uani d . 1 1
H H8A 0.2878 0.6250 0.8330 0.096 Uiso calc R 1 1
H H8B 0.2385 0.8328 0.7809 0.096 Uiso calc R 1 1
F F1 0.51784(14) 0.7389(4) 0.54697(17) 0.1337(9) Uani d . 1 1
C C15 0.38998(19) 0.5337(5) 0.7092(2) 0.0754(8) Uani d D 1 1
H H15A 0.3883 0.4105 0.7464 0.090 Uiso calc R 1 1
C C13 0.45416(19) 0.7270(6) 0.5999(2) 0.0800(9) Uani d . 1 1
C C11 0.33333(18) 0.8798(5) 0.6546(2) 0.0701(8) Uani d . 1 1
H H11A 0.2928 0.9943 0.6544 0.084 Uiso calc R 1 1
C C14 0.45313(19) 0.5445(6) 0.6536(2) 0.0840(9) Uani d . 1 1
H H14A 0.4937 0.4308 0.6529 0.101 Uiso calc R 1 1
C C12 0.3958(2) 0.8944(5) 0.5983(2) 0.0795(9) Uani d . 1 1
H H12A 0.3976 1.0163 0.5604 0.095 Uiso calc R 1 1

loop_
_atom_site_aniso_label
_atom_site_aniso_U_11
_atom_site_aniso_U_22
_atom_site_aniso_U_33
_atom_site_aniso_U_12
_atom_site_aniso_U_13
_atom_site_aniso_U_23
C1 0.0579(14) 0.0454(13) 0.0398(12) -0.0019(11) 0.0216(10) 0.0035(10)
O1 0.0752(12) 0.0557(11) 0.0887(13) 0.0113(9) 0.0373(10) -0.0010(10)
C7 0.0664(16) 0.0565(15) 0.0483(13) -0.0059(12) 0.0244(12) -0.0014(12)
C6 0.0675(16) 0.0451(14) 0.0507(13) 0.0023(12) 0.0312(12) 0.0029(11)
C5 0.0812(18) 0.0508(15) 0.0591(15) -0.0124(14) 0.0347(14) -0.0112(13)
C3 0.0670(16) 0.0643(17) 0.0475(13) 0.0028(13) 0.0191(12) 0.0075(13)
C2 0.0694(16) 0.0446(13) 0.0497(13) 0.0042(12) 0.0219(12) 0.0033(11)
N1 0.0596(13) 0.0755(15) 0.0597(13) -0.0104(12) 0.0216(11) -0.0014(11)
C4 0.0697(17) 0.0713(18) 0.0494(14) -0.0164(14) 0.0207(13) -0.0049(14)
C9 0.0684(19) 0.105(3) 0.092(2) 0.0169(17) 0.0095(17) 0.018(2)
C10 0.0463(14) 0.0720(18) 0.0561(15) -0.0083(13) 0.0050(11) -0.0012(14)
C8 0.0684(18) 0.110(2) 0.0631(17) -0.0216(17) 0.0198(14) -0.0138(17)
F1 0.1096(15) 0.160(2) 0.159(2) -0.0252(14) 0.0876(15) -0.0185(16)
C15 0.0673(18) 0.074(2) 0.0802(19) -0.0018(15) 0.0096(15) 0.0124(16)
C13 0.0612(18) 0.097(3) 0.089(2) -0.0158(17) 0.0329(16) -0.009(2)
C11 0.0580(16) 0.0698(19) 0.0807(19) 0.0033(14) 0.0136(14) -0.0013(16)
C14 0.0587(17) 0.083(2) 0.109(3) 0.0091(16) 0.0190(17) -0.012(2)
C12 0.078(2) 0.075(2) 0.087(2) -0.0110(17) 0.0240(17) 0.0117(17)

loop_
_atom_type_symbol
_atom_type_description
_atom_type_scat_dispersion_real
_atom_type_scat_dispersion_imag
_atom_type_scat_source
C C 0.0033 0.0016 'International Tables Vol C Tables 4.2.6.8 and 6.1.1.4'
H H 0.0000 0.0000 'International Tables Vol C Tables 4.2.6.8 and 6.1.1.4'
N N 0.0061 0.0033 'International Tables Vol C Tables 4.2.6.8 and 6.1.1.4'
O O 0.0106 0.0060 'International Tables Vol C Tables 4.2.6.8 and 6.1.1.4'
F F 0.0171 0.0103 'International Tables Vol C Tables 4.2.6.8 and 6.1.1.4'

loop_
_geom_angle_atom_site_label_1
_geom_angle_atom_site_label_2
_geom_angle_atom_site_label_3
_geom_angle
C2 C1 C6 118.4(2)
C2 C1 C7 119.4(2)
C6 C1 C7 122.2(2)
C6 O1 H1 109.5
N1 C7 C1 122.1(2)
N1 C7 H7A 118.9
C1 C7 H7A 118.9
O1 C6 C5 119.7(2)
O1 C6 C1 121.3(2)
C5 C6 C1 119.1(2)
C4 C5 C6 120.3(2)
C4 C5 H5A 119.9
C6 C5 H5A 119.9
C2 C3 C4 117.1(2)
C2 C3 C9 121.4(3)
C4 C3 C9 121.5(3)
C3 C2 C1 122.7(2)
C3 C2 H2A 118.7
C1 C2 H2A 118.7
C7 N1 C8 117.3(3)
C5 C4 C3 122.5(2)
C5 C4 H4A 118.8
C3 C4 H4A 118.8
C3 C9 H9A 109.5
C3 C9 H9B 109.5
H9A C9 H9B 109.5
C3 C9 H9C 109.5
H9A C9 H9C 109.5
H9B C9 H9C 109.5
C11 C10 C15 117.7(3)
C11 C10 C8 120.7(3)
C15 C10 C8 121.6(3)
N1 C8 C10 110.2(2)
N1 C8 H8A 109.6
C10 C8 H8A 109.6
N1 C8 H8B 109.6
C10 C8 H8B 109.6
H8A C8 H8B 108.1
C10 C15 C14 121.6(3)
C10 C15 H15A 119.2
C14 C15 H15A 119.2
C12 C13 F1 119.6(3)
C12 C13 C14 122.7(3)
F1 C13 C14 117.7(3)
C10 C11 C12 121.8(3)
C10 C11 H11A 119.1
C12 C11 H11A 119.1
C13 C14 C15 118.0(3)
C13 C14 H14A 121.0
C15 C14 H14A 121.0
C13 C12 C11 118.2(3)
C13 C12 H12A 120.9
C11 C12 H12A 120.9

loop_
_geom_bond_atom_site_label_1
_geom_bond_atom_site_label_2
_geom_bond_distance
C1 C2 1.402(3)
C1 C6 1.409(3)
C1 C7 1.447(3)
O1 C6 1.352(3)
O1 H1 0.8200
C7 N1 1.280(3)
C7 H7A 0.9300
C6 C5 1.385(3)
C5 C4 1.371(4)
C5 H5A 0.9300
C3 C2 1.372(3)
C3 C4 1.387(4)
C3 C9 1.513(4)
C2 H2A 0.9300
N1 C8 1.466(3)
C4 H4A 0.9300
C9 H9A 0.9600
C9 H9B 0.9600
C9 H9C 0.9600
C10 C11 1.373(4)
C10 C15 1.378(3)
C10 C8 1.508(3)
C8 H8A 0.9700
C8 H8B 0.9700
F1 C13 1.360(3)
C15 C14 1.381(4)
C15 H15A 0.9300
C13 C12 1.349(4)
C13 C14 1.362(4)
C11 C12 1.381(4)
C11 H11A 0.9300
C14 H14A 0.9300
C12 H12A 0.9300

loop_
_geom_hbond_atom_site_label_D
_geom_hbond_atom_site_label_H
_geom_hbond_atom_site_label_A
_geom_hbond_distance_DH
_geom_hbond_distance_HA
_geom_hbond_distance_DA
_geom_hbond_angle_DHA
O1 H1 N1 0.82 1.90 2.628(3) 147

loop_
_cod_related_entry_id
_cod_related_entry_database
_cod_related_entry_code
1 ChemSpider 30657925
